data_4003145
loop_
_publ_author_name
'Bazaga-Garc\'ia, Montse'
'Salcedo, In\'es R.'
'Colodrero, Rosario M. P.'
'Xanthopoulos, Konstantinos'
'Villemin, Didier'
'Stock, Norbert'
'L\'opez-Gonz\'alez, Mar'
'del R\'io, Carmen'
'Losilla, Enrique R.'
'Cabeza, Aurelio'
'Demadis, Konstantinos D.'
'Olivera-Pastor, Pascual'

_publ_section_title
;
 Layered Lanthanide Sulfophosphonates and Their Proton Conduction
 Properties in Membrane Electrode Assemblies
;
_journal_name_full 'Chemistry of Materials'
_journal_paper_doi 10.1021/acs.chemmater.9b02868
_journal_year 2019
_chemical_formula_moiety 'C4 N1 O10 P2 S1 Tb1, 1(O)'
_chemical_formula_sum 'C4 N O11 P2 S Tb'
_chemical_formula_weight 490.98
_space_group_crystal_system orthorhombic
_space_group_IT_number 61
_space_group_name_Hall '-P 2bc 2ac'
_space_group_name_H-M_alt 'P c a b'
_audit_creation_date 2019-06-12T17:26
_audit_creation_method 'from EXP file using GSAS2CIF'
_audit_update_record ' 2019-06-12T17:26  Initial CIF as created by GSAS2CIF'
_cell_angle_alpha 90.0
_cell_angle_beta 90.0
_cell_angle_gamma 90.0
_cell_formula_units_Z 8
_cell_length_a 12.7521(6)
_cell_length_b 27.9893(14)
_cell_length_c 7.01895(31)
_cell_measurement_temperature 298
_cell_volume 2505.2(2)
_computing_structure_refinement GSAS
_diffrn_ambient_temperature 298
_diffrn_measurement_device_type 'D8 ADVANCE (Bruker AXS) diffractometer'
_diffrn_radiation_probe x-ray
_diffrn_radiation_type 'Mo k\a~1~'
_diffrn_radiation_wavelength 0.7093
_diffrn_source 'sealed X-ray tube'
_diffrn_source_type 'D8 ADVANCE (Bruker AXS) diffractometer'
_exptl_absorpt_correction_T_max 1.00000
_exptl_absorpt_correction_T_min 1.00000
_exptl_absorpt_process_details
;   GSAS Absorption/surface roughness correction: function number 0
 No correction is applied.
;
_exptl_crystal_colour white
_exptl_crystal_density_diffrn 2.603
_pd_block_id 2019-06-12T17:26|Tb-PTaur|Tb-PTaur|
_pd_calc_method 'Rietveld Refinement'
_pd_instr_location ' ?'
_pd_meas_2theta_range_inc 0.01
_pd_meas_2theta_range_max 45.01
_pd_meas_2theta_range_min 2.8
_pd_meas_number_of_points 4222
_pd_phase_name TbH2SP
_pd_proc_2theta_range_inc 0.01
_pd_proc_2theta_range_max 44.99408
_pd_proc_2theta_range_min 2.78408
_pd_proc_info_datetime 2019-06-12T17:26:42
_pd_proc_info_excluded_regions ' ?'
_pd_proc_ls_background_function
;   GSAS Background function number 1 with 36 terms.
 Shifted Chebyshev function of 1st kind
      1:    576.293     2:   -863.305     3:    528.447     4:   -281.856    
      5:    116.136     6:   -35.8383     7:    20.6050     8:   -22.8727    
      9:    24.3070    10:   -18.7276    11:    6.58986    12:   1.511630E-02
     13:   -5.33796    14:    5.58990    15:   -2.60917    16:    4.92052    
     17:   -2.51919    18:    5.74457    19:   -1.16634    20:    4.29104    
     21:   -5.48891    22:    7.27470    23:   -7.89450    24:    7.86434    
     25:   -6.09540    26:    2.04180    27:  -0.553642    28:   -1.60743    
     29:   0.913385    30:    2.38157    31:   -3.63916    32:    6.13236    
     33:   -4.77125    34:    3.88114    35:   -2.53138    36:    2.10134    
;
_pd_proc_ls_peak_cutoff 0.00200
_pd_proc_ls_profile_function
;
 CW Profile function number 3 with  19 terms
 Pseudovoigt profile coefficients as parameterized in
 P. Thompson, D.E. Cox & J.B. Hastings (1987). J. Appl. Cryst.,20,79-83.
 Asymmetry correction of L.W. Finger, D.E. Cox & A. P. Jephcoat (1994).
 J. Appl. Cryst.,27,892-900.
 #1(GU)   =    0.000 #2(GV)   =    0.000 #3(GW)   =    4.227
 #4(GP)   =    0.000 #5(LX)   =    0.000 #6(LY)   =   35.393
 #7(S/L)  =   0.0218 #8(H/L)  =   0.0081
 #9(trns) =     0.00 #10(shft)=   0.0000
 #11(stec)=     0.00 #12(ptec)=     0.00 #13(sfec)=     0.00
 #14(L11) =    0.000 #15(L22) =    0.000 #16(L33) =    0.000
 #17(L12) =    0.000 #18(L13) =    0.000 #19(L23) =    0.000
 Peak tails are ignored  where the intensity is below 0.0020 times the peak
   Aniso. broadening axis   0.0   0.0   1.0
;
_pd_proc_ls_prof_R_factor 0.0477
_pd_proc_ls_prof_wR_expected 0.0400
_pd_proc_ls_prof_wR_factor 0.0655
_pd_proc_number_of_points 4222
_pd_spec_mounting ' ?'
_refine_ls_goodness_of_fit_all 1.67
_refine_ls_matrix_type full
_refine_ls_number_parameters 106
_refine_ls_number_restraints 40
_refine_ls_R_Fsqd_factor 0.04480
_refine_ls_shift/su_max 0.04
_refine_ls_shift/su_mean 0.01
_reflns_d_resolution_high 0.927
_reflns_d_resolution_low 6.997
_reflns_limit_h_max 14
_reflns_limit_h_min 0
_reflns_limit_k_max 31
_reflns_limit_k_min 0
_reflns_limit_l_max 7
_reflns_limit_l_min 0
_reflns_number_total 1649
_cod_data_source_file cm9b02868_si_007.cif
_cod_data_source_block TbH2SP_publ
_cod_depositor_comments
;
The following automatic conversions were performed:

data item '_geom_angle_publ_flag' value 'N' was changed to 'n' in
accordance with the
/home/data/users/saulius/crontab/automatic-downloads/rss-feeds/ACS/lib/dictionaries/cif_core.dic
dictionary named 'cif_core.dic' version 2.4.2 last updated on
2011-04-26 (53 times).

data item '_geom_bond_publ_flag' value 'N' was changed to 'n' in
accordance with the
/home/data/users/saulius/crontab/automatic-downloads/rss-feeds/ACS/lib/dictionaries/cif_core.dic
dictionary named 'cif_core.dic' version 2.4.2 last updated on
2011-04-26 (50 times).

Automatic conversion script
Id: cif_fix_values 6909 2019-04-08 15:41:33Z antanas 
;
_cod_original_cell_volume 2505.22(25)
_cod_original_formula_sum 'C4 N1 O11 P2 S1 Tb1'
_cod_database_code 4003145

loop_
_symmetry_equiv_pos_site_id
_symmetry_equiv_pos_as_xyz
1 +x,+y,+z
2 -x+1/2,+y,+z+1/2
3 +x+1/2,-y+1/2,+z
4 -x,-y+1/2,+z+1/2
-1 -x,-y,-z
-2 +x+1/2,-y,-z+1/2
-3 -x+1/2,+y+1/2,-z
-4 +x,+y+1/2,-z+1/2

loop_
_atom_site_type_symbol
_atom_site_label
_atom_site_fract_x
_atom_site_fract_y
_atom_site_fract_z
_atom_site_occupancy
_atom_site_thermal_displace_type
_atom_site_U_iso_or_equiv
_atom_site_symmetry_multiplicity
Tb Tb 0.41947(19) 0.74519(10) 0.16840(34) 1.0 Uiso 0.0012(9) 8
P P1 0.0806(11) 0.3459(4) 0.4956(16) 1.0 Uiso 0.0322(34) 8
P P2 0.1393(8) 0.1997(4) 0.3329(21) 1.0 Uiso 0.0322(34) 8
S S 0.3912(8) 0.0402(4) 0.2631(16) 1.0 Uiso 0.0322(34) 8
O O1-P1 0.3784(15) 0.3084(6) 0.1369(27) 1.0 Uiso 0.0090(30) 8
O O2-P1 0.4862(16) 0.1712(8) 0.3774(32) 1.0 Uiso 0.0090(30) 8
O O3-P1 0.1699(17) 0.3621(7) 0.3625(29) 1.0 Uiso 0.0090(30) 8
C C1-P1 0.4596(16) 0.3969(5) 0.1354(27) 1.0 Uiso 0.0090(30) 8
O O4-P2 0.4249(17) 0.2029(7) 0.0183(26) 1.0 Uiso 0.0090(30) 8
O O5-P2 0.2569(9) 0.2078(7) 0.364(4) 1.0 Uiso 0.0090(30) 8
O O6-P2 0.0944(15) 0.2357(6) 0.1880(27) 1.0 Uiso 0.0090(30) 8
C C2-P2 0.1251(14) 0.1400(5) 0.2385(31) 1.0 Uiso 0.0090(30) 8
O O7-S 0.0005(10) -0.0279(8) 0.1922(35) 1.0 Uiso 0.0090(30) 8
O O8-S 0.3379(17) 0.0613(7) 0.4292(22) 1.0 Uiso 0.0090(30) 8
O O9-S 0.3386(16) 0.0006(6) 0.1703(31) 1.0 Uiso 0.0090(30) 8
C C3-S 0.3963(20) 0.0897(6) 0.1050(28) 1.0 Uiso 0.0090(30) 8
N N 0.5213(13) 0.3791(6) 0.3038(22) 1.0 Uiso 0.0090(30) 8
C C4 0.0394(23) 0.0788(7) 0.4325(32) 1.0 Uiso 0.0090(30) 8
O Ow1 0.6281(24) 0.6721(9) 0.539(4) 1.0 Uiso 0.0090(30) 8
O Ow2 0.1839(23) 0.4388(9) 0.2539(33) 1.0 Uiso 0.0090(30) 8

loop_
_atom_type_symbol
_atom_type_number_in_cell
_atom_type_scat_dispersion_real
_atom_type_scat_dispersion_imag
_atom_type_scat_Cromer_Mann_a1
_atom_type_scat_Cromer_Mann_a2
_atom_type_scat_Cromer_Mann_a3
_atom_type_scat_Cromer_Mann_a4
_atom_type_scat_Cromer_Mann_b1
_atom_type_scat_Cromer_Mann_b2
_atom_type_scat_Cromer_Mann_b3
_atom_type_scat_Cromer_Mann_b4
_atom_type_scat_Cromer_Mann_c
_atom_type_scat_source
Tb 8.0 -0.170 4.150 25.8976 2.24256 18.2185 0.19614 14.3167 12.6648 2.95354 115.362 3.58324 International_Tables_Vol_C
P 16.0 0.102 0.094 6.43450 1.90670 4.17910 27.1570 1.78000 0.52600 1.49080 68.1645 1.11490 International_Tables_Vol_C
S 8.0 0.125 0.123 6.90530 1.46790 5.20340 22.2151 1.43790 0.25360 1.58630 56.1720 0.86690 International_Tables_Vol_C
O 88.0 0.011 0.006 3.04850 13.2771 2.28680 5.70110 1.54630 0.32390 0.86700 32.9089 0.25080 International_Tables_Vol_C
C 32.0 0.003 0.002 2.31000 20.8439 1.02000 10.2075 1.58860 0.56870 0.86500 51.6512 0.21560 International_Tables_Vol_C
N 8.0 0.006 0.003 12.2126 0.00570 3.13220 9.89330 2.01250 28.9975 1.16630 0.58260 -11.529 International_Tables_Vol_C

loop_
_geom_angle_atom_site_label_1
_geom_angle_atom_site_label_2
_geom_angle_atom_site_label_3
_geom_angle
_geom_angle_site_symmetry_1
_geom_angle_site_symmetry_3
_geom_angle_publ_flag
O1-P1 Tb O2-P1 151.2(9) -4_566 -4_566 n
O1-P1 Tb O4-P2 81.2(7) -4_566 -4_566 n
O1-P1 Tb O5-P2 101.6(7) -4_566 -4_566 n
O1-P1 Tb O6-P2 78.4(7) -4_566 -2_666 n
O1-P1 Tb O6-P2 131.0(7) -4_566 -3_665 n
O1-P1 Tb Ow1 57.3(8) -4_566 4_664 n
O2-P1 Tb O4-P2 71.4(7) -4_566 -4_566 n
O2-P1 Tb O5-P2 84.8(8) -4_566 -4_566 n
O2-P1 Tb O6-P2 85.3(8) -4_566 -2_666 n
O2-P1 Tb O6-P2 77.8(7) -4_566 -3_665 n
O2-P1 Tb Ow1 150.1(8) -4_566 4_664 n
O4-P2 Tb O5-P2 84.1(9) -4_566 -4_566 n
O4-P2 Tb O6-P2 73.9(7) -4_566 -2_666 n
O4-P2 Tb O6-P2 145.6(6) -4_566 -3_665 n
O4-P2 Tb Ow1 138.3(7) -4_566 4_664 n
O5-P2 Tb O6-P2 157.8(7) -4_566 -2_666 n
O5-P2 Tb O6-P2 78.1(8) -4_566 -3_665 n
O5-P2 Tb Ow1 99.2(9) -4_566 4_664 n
O6-P2 Tb O6-P2 119.0(6) -2_666 -3_665 n
O6-P2 Tb Ow1 99.2(8) -2_666 4_664 n
O6-P2 Tb Ow1 74.1(8) -3_665 4_664 n
O1-P1 P1 O2-P1 113.7(9) 2_555 3_455 n
O1-P1 P1 O3-P1 109.9(9) 2_555 1_555 n
O1-P1 P1 C1-P1 106.6(8) 2_555 2_555 n
O2-P1 P1 O3-P1 110.1(9) 3_455 1_555 n
O2-P1 P1 C1-P1 108.5(8) 3_455 2_555 n
O3-P1 P1 C1-P1 107.8(8) 1_555 2_555 n
O4-P2 P2 O5-P2 113.0(9) 2_555 1_555 n
O4-P2 P2 O6-P2 108.8(8) 2_555 1_555 n
O4-P2 P2 C2-P2 108.1(7) 2_555 1_555 n
O5-P2 P2 O6-P2 111.1(9) 1_555 1_555 n
O5-P2 P2 C2-P2 106.7(8) 1_555 1_555 n
O6-P2 P2 C2-P2 109.0(8) 1_555 1_555 n
O7-S S O8-S 111.2(9) -2_656 1_555 n
O7-S S O9-S 110.8(9) -2_656 1_555 n
O7-S S C3-S 106.4(8) -2_656 1_555 n
O8-S S O9-S 116.6(10) 1_555 1_555 n
O8-S S C3-S 101.5(8) 1_555 1_555 n
O9-S S C3-S 109.4(9) 1_555 1_555 n
Tb O1-P1 P1 146.4(12) -4_446 2_554 n
Tb O2-P1 P1 131.0(12) -4_446 3_555 n
P1 C1-P1 N 108.3(8) 2_554 1_555 n
Tb O4-P2 P2 139.2(12) -4_545 2_554 n
Tb O5-P2 P2 157.3(14) -4_545 1_555 n
Tb O6-P2 Tb 108.3(6) -2_465 -3_554 n
Tb O6-P2 P2 101.8(9) -2_555 1_555 n
Tb O6-P2 P2 138.6(11) -3_644 1_555 n
P2 C2-P2 N 107.8(8) 1_555 3_455 n
S C3-S C4 111.5(11) 1_555 2_554 n
C1-P1 N C2-P2 109.8(10) 1_555 3_555 n
C1-P1 N C4 107.1(8) 1_555 3_555 n
C2-P2 N C4 109.1(10) 3_555 3_555 n
C3-S C4 N 114.3(10) 2_555 3_455 n

loop_
_geom_bond_atom_site_label_1
_geom_bond_atom_site_label_2
_geom_bond_distance
_geom_bond_site_symmetry_2
_geom_bond_publ_flag
Tb P2 3.199(11) -2_565 n
Tb O1-P1 2.297(16) -4_555 n
Tb O2-P1 2.262(19) -4_555 n
Tb O4-P2 2.786(23) -1_665 n
Tb O4-P2 2.498(18) -4_555 n
Tb O5-P2 2.333(14) -4_555 n
Tb O6-P2 2.506(20) -2_565 n
Tb O6-P2 2.522(18) -3_555 n
Tb Ow1 2.558(26) 4_664 n
P1 O1-P1 1.535(7) 2_555 n
P1 O2-P1 1.538(7) 3_455 n
P1 O3-P1 1.541(7) 1_555 n
P1 C1-P1 1.807(7) 2_555 n
P2 Tb 3.199(11) -2_465 n
P2 O4-P2 1.539(7) 2_555 n
P2 O5-P2 1.533(7) 1_555 n
P2 O6-P2 1.541(7) 1_555 n
P2 C2-P2 1.808(7) 1_555 n
S O7-S 1.470(7) -2_555 n
S O8-S 1.472(7) 1_555 n
S O9-S 1.451(7) 1_555 n
S C3-S 1.776(7) 1_555 n
O1-P1 Tb 2.297(16) -4_545 n
O1-P1 P1 1.535(7) 2_554 n
O2-P1 Tb 2.262(19) -4_545 n
O2-P1 P1 1.538(7) 3_555 n
O3-P1 P1 1.541(7) 1_555 n
C1-P1 P1 1.807(7) 2_554 n
C1-P1 N 1.505(7) 1_555 n
O4-P2 Tb 2.786(23) -1_665 n
O4-P2 Tb 2.498(18) -4_545 n
O4-P2 P2 1.539(7) 2_554 n
O5-P2 Tb 2.333(14) -4_545 n
O5-P2 P2 1.533(7) 1_555 n
O6-P2 Tb 2.506(20) -2_465 n
O6-P2 Tb 2.522(18) -3_545 n
O6-P2 P2 1.541(7) 1_555 n
C2-P2 P2 1.808(7) 1_555 n
C2-P2 N 1.498(7) 3_455 n
O7-S S 1.470(7) -2_455 n
O8-S S 1.472(7) 1_555 n
O9-S S 1.451(7) 1_555 n
C3-S S 1.776(7) 1_555 n
C3-S C4 1.494(7) 2_554 n
N C1-P1 1.505(7) 1_555 n
N C2-P2 1.498(7) 3_555 n
N C4 1.502(7) 3_555 n
C4 C3-S 1.494(7) 2_555 n
C4 N 1.502(7) 3_455 n
Ow1 Tb 2.558(26) 4_665 n
